data_2001017
loop_
_publ_author_name
'Numan, M.'
'Goubitz, K.'
'Schenk, H.'
'Kraakman, M. J. A.'

_publ_section_title
;
 Structure of
 1,1,2,2-tetracarbonyl{<i>N</i>-[(2-pyridyl)methylidene]isopropylamine-\m-<i>N</i>^1^,2-\s-<i>N</i>^2^,1-\h^2^-<i>CH</i>=<i>N</i>^1^}-1,2-bis(triphenylphosphine)ironruthenium(<i>Fe</i>-<i>Ru</i>)
;
_journal_issue 3
_journal_name_full 'Acta Crystallographica Section C'
_journal_page_first 549
_journal_page_last 551
_journal_paper_doi 10.1107/S0108270191009976
_journal_volume 48
_journal_year 1992
_chemical_formula_sum 'C49 H42 Fe N2 O4 P2 Ru'
_chemical_formula_weight 941.8
_space_group_IT_number 2
_space_group_name_Hall '-P 1'
_space_group_name_H-M_alt 'P -1'
_symmetry_cell_setting triclinic
_symmetry_space_group_name_Hall '-P 1'
_symmetry_space_group_name_H-M 'P -1'
_cell_angle_alpha 90.950(10)
_cell_angle_beta 100.230(10)
_cell_angle_gamma 101.95(2)
_cell_formula_units_Z 2
_cell_length_a 11.625(3)
_cell_length_b 14.269(3)
_cell_length_c 15.963(2)
_cell_volume 2546.0(10)
_diffrn_radiation_type Cu
_diffrn_radiation_wavelength 1.5418
_exptl_absorpt_coefficient_mu 5.67
_exptl_crystal_density_diffrn 1.2
_exptl_crystal_F_000 964
_cod_data_source_file mu0278.cif
_cod_data_source_block mu0278a
_cod_original_formula_sum 'C49 H42 Fe1 N2 O4 P2 Ru1'
_cod_database_code 2001017

loop_
_space_group_symop_id
_space_group_symop_operation_xyz
1 x,y,z
2 -x,-y,-z

loop_
_atom_site_label
_atom_site_fract_x
_atom_site_fract_y
_atom_site_fract_z
_atom_site_U_iso_or_equiv
Ru .72175(8) .26949(6) .28547(5) .0365(4)
Fe .77110(10) .21500(10) .13900(10) .0344(9)
P(1) .6330(2) .3585(2) .3767(2) .039(2)
P(2) .8019(2) .2025(2) .0080(2) .0370(10)
C(1) .8170(10) .2137(9) .3662(8) .058(8)
C(2) .6010(10) .1597(8) .2773(7) .048(7)
C(3) .6760(10) .0997(8) .1253(8) .048(7)
C(4) .9040(10) .1892(8) .1937(8) .047(7)
C(5) .5410(10) .4198(9) .1179(7) .056(8)
C(6) .4620(10) .2415(9) .1054(7) .056(8)
C(7) .7859(9) .3607(7) .1370(6) .036(6)
C(8) .5671(9) .3221(8) .0991(6) .042(6)
C(12) .9460(10) .4331(9) .3491(7) .051(7)
C(13) 1.0370(10) .5109(9) .3398(8) .059(8)
C(14) 1.0450(10) .5396(8) .2580(9) .060(8)
C(15) .9640(10) .4907(8) .1887(7) .048(7)
C(16) .8734(9) .4141(7) .2033(7) .040(6)
C(21) .4760(10) .3613(9) .3404(7) .044(7)
C(22) .4350(10) .4467(8) .3295(7) .050(7)
C(23) .3130(10) .4442(9) .3032(8) .059(8)
C(24) .2330(10) .3570(10) .2869(8) .067(9)
C(25) .2710(10) .2710(9) .2975(8) .061(8)
C(26) .3930(10) .2750(9) .3234(8) .057(8)
C(31) .7037(9) .4855(7) .3959(7) .039(6)
C(32) .7350(10) .5299(9) .4763(7) .054(8)
C(33) .7930(10) .6290(10) .4883(9) .080(10)
C(34) .8160(10) .6820(10) .4180(10) .080(10)
C(35) .7820(10) .6364(9) .3364(8) .062(9)
C(36) .7270(10) .5389(8) .3251(7) .050(7)
C(41) .6320(10) .3182(8) .4857(7) .044(7)
C(42) .7310(10) .2910(10) .5302(8) .058(8)
C(43) .7340(10) .2600(10) .6146(8) .070(10)
C(44) .637(2) .2590(10) .6522(8) .080(10)
C(45) .5380(10) .2880(10) .6093(9) .080(10)
C(46) .5350(10) .3180(10) .5258(8) .065(9)
C(51) .7970(10) .0825(7) -.0377(7) .043(6)
C(52) .7590(10) .0556(9) -.1226(8) .060(8)
C(53) .7670(10) -.0350(10) -.1541(8) .070(10)
C(54) .8130(10) -.0955(8) -.1010(10) .065(9)
C(55) .8520(10) -.0707(9) -.0169(9) .066(9)
C(56) .8450(10) .0192(8) .0163(8) .053(8)
C(61) .6930(10) .2479(7) -.0690(7) .041(6)
C(62) .7170(10) .3414(8) -.0952(7) .051(7)
C(63) .6240(10) .3799(9) -.1415(8) .070(10)
C(64) .5090(10) .3240(10) -.1622(8) .080(10)
C(65) .4860(10) .2310(10) -.1369(9) .069(9)
C(66) .5760(10) .1928(8) -.0919(7) .052(7)
C(71) .9470(10) .2670(7) -.0132(7) .041(6)
C(72) 1.0310(10) .3180(9) .0507(8) .054(8)
C(73) 1.1470(10) .3620(10) .0366(9) .070(10)
C(74) 1.1750(10) .3500(10) -.0430(10) .070(10)
C(75) 1.0920(10) .3000(10) -.1077(9) .070(10)
C(76) .9770(10) .2574(9) -.0944(8) .063(9)
N(1) .6764(7) .3099(6) .1574(5) .035(5)
N(2) .8654(7) .3870(6) .2842(5) .039(5)
O(1) .8840(10) .1792(8) .4137(6) .097(8)
O(2) .5310(8) .0901(7) .2777(6) .073(6)
O(3) .6183(9) .0236(6) .1158(7) .080(7)
O(4) .9894(8) .1699(7) .2341(6) .072(6)
H(51) .547(14) .427(11) .186(2) ?
H(52) .621(6) .476(5) .122(7) ?
H(53) .486(12) .435(11) .060(6) ?
H(61) .460(13) .169(4) .084(9) ?
H(62) .443(9) .244(7) .169(3) ?
H(63) .383(6) .245(8) .060(5) ?
H(71) .776(8) .382(6) .072(3) ?
H(81) .591(8) .320(6) .036(3) ?
H(121) .905(10) .395(8) .398(6) ?
H(131) 1.109(8) .539(9) .394(6) ?
H(141) 1.102(13) .611(6) .267(12) ?
H(151) .961(11) .508(9) .122(3) ?
H(221) .493(9) .518(4) .339(8) ?
H(231) .33(2) .511(10) .343(14) ?
H(241) .140(7) .326(14) .257(12) ?
H(251) .206(9) .204(5) .284(9) ?
H(261) .452(10) .225(8) .336(9) ?
H(321) .717(9) .485(6) .530(5) ?
H(331) .859(13) .666(12) .542(8) ?
H(341) .898(12) .739(12) .430(15) ?
H(351) .782(16) .678(11) .279(7) ?
H(361) .711(12) .488(7) .270(5) ?
H(421) .805(7) .290(8) .497(6) ?
H(431) .813(6) .238(8) .648(6) ?
H(441) .639(14) .249(11) .720(3) ?
H(451) .485(12) .309(11) .654(8) ?
H(461) .474(10) .347(9) .479(6) ?
H(521) .718(9) .101(7) -.168(5) ?
H(531) .734(12) -.044(10) -.222(2) ?
H(541) .806(10) -.171(3) -.117(7) ?
H(551) .896(11) -.105(9) .036(6) ?
H(561) .867(9) .038(7) .084(2) ?
H(621) .805(6) .380(8) -.061(7) ?
H(631) .648(10) .452(4) -.163(7) ?
H(641) .454(13) .343(12) -.220(6) ?
H(651) .401(6) .183(8) -.161(8) ?
H(661) .553(10) .132(5) -.054(6) ?
H(721) .990(9) .317(8) .108(4) ?
H(731) 1.185(15) .403(11) .097(6) ?
H(741) 1.242(9) .390(9) -.077(8) ?
H(751) 1.117(12) .314(10) -.169(4) ?
H(761) .909(8) .213(7) -.143(5) ?

loop_
_geom_bond_atom_site_label_1
_geom_bond_atom_site_label_2
_geom_bond_distance
Ru Fe 2.645(2)
Ru P(1) 2.412(3)
Ru C(1) 1.850(10)
Ru C(2) 1.860(10)
Ru N(1) 2.138(8)
Ru N(2) 2.111(8)
Fe P(2) 2.195(3)
Fe C(3) 1.770(10)
Fe C(4) 1.750(10)
Fe C(7) 2.050(10)
Fe N(1) 1.962(9)
P(1) C(21) 1.830(10)
P(1) C(31) 1.830(10)
P(1) C(41) 1.840(10)
P(2) C(51) 1.840(10)
P(2) C(61) 1.830(10)
P(2) C(71) 1.840(10)
C(1) O(1) 1.18(2)
C(2) O(2) 1.150(10)
C(3) O(3) 1.150(10)
C(4) O(4) 1.170(10)
C(5) C(8) 1.52(2)
C(6) C(8) 1.520(10)
C(7) C(16) 1.420(10)
C(7) N(1) 1.420(10)
C(8) N(1) 1.480(10)
C(12) C(13) 1.40(2)
C(12) N(2) 1.330(10)
C(13) C(14) 1.39(2)
C(14) C(15) 1.39(2)
C(15) C(16) 1.410(10)
C(16) N(2) 1.370(10)
C(21) C(22) 1.40(2)
C(21) C(26) 1.39(2)
C(22) C(23) 1.40(2)
C(23) C(24) 1.39(2)
C(24) C(25) 1.39(2)
C(25) C(26) 1.39(2)
C(31) C(32) 1.37(2)
C(31) C(36) 1.41(2)
C(32) C(33) 1.42(2)
C(33) C(34) 1.40(2)
C(34) C(35) 1.40(2)
C(35) C(36) 1.40(2)
C(41) C(42) 1.38(2)
C(41) C(46) 1.39(2)
C(42) C(43) 1.42(2)
C(43) C(44) 1.37(2)
C(44) C(45) 1.38(2)
C(45) C(46) 1.40(2)
C(51) C(52) 1.37(2)
C(51) C(56) 1.39(2)
C(52) C(53) 1.41(2)
C(53) C(54) 1.34(2)
C(54) C(55) 1.36(2)
C(55) C(56) 1.41(2)
C(61) C(62) 1.39(2)
C(61) C(66) 1.410(10)
C(62) C(63) 1.41(2)
C(63) C(64) 1.39(2)
C(64) C(65) 1.38(2)
C(65) C(66) 1.37(2)
C(71) C(72) 1.360(10)
C(71) C(76) 1.41(2)
C(72) C(73) 1.43(2)
C(73) C(74) 1.39(2)
C(74) C(75) 1.35(2)
C(75) C(76) 1.41(2)
